data_4003901
loop_
_publ_author_name
'Gebauer, Paul'
'Poddig, Hagen'
'Corredor-Bohorquez, Laura T.'
'Menshchikova, Tatiana V.'
'Rusinov, Igor P.'
'Golub, Pavlo'
'Caglieris, Federico'
'Benndorf, Christopher'
'Lindemann, Tobias'
'Chulkov, Evgueni V.'
'Wolter, Anja U. B.'
'B\"uchner, Bernd'
'Doert, Thomas'
'Isaeva, Anna'

_publ_section_title
;
 Heavy-Atom Antiferromagnet GdBiTe: An Interplay of Magnetism and Topology
 in a Symmetry-Protected Topological Semimetal
;
_journal_issue 7
_journal_name_full 'Chemistry of Materials'
_journal_page_first 2420
_journal_page_last 2435
_journal_paper_doi 10.1021/acs.chemmater.0c04649
_journal_volume 33
_journal_year 2021
_chemical_formula_sum 'Bi Gd Te'
_chemical_formula_weight 493.83
_chemical_name_systematic 'Gadolinium bismutide telluride'
_space_group_crystal_system tetragonal
_space_group_IT_number 129
_space_group_name_Hall 'P 4ab 2ab -1ab'
_space_group_name_H-M_alt 'P 4/n m m :1'
_atom_sites_solution_primary iterative
_atom_sites_solution_secondary difmap
_audit_creation_method SHELXL-2014/6
_cell_angle_alpha 90
_cell_angle_beta 90
_cell_angle_gamma 90
_cell_formula_units_Z 2
_cell_length_a 4.3706(2)
_cell_length_b 4.3706(2)
_cell_length_c 9.2475(7)
_cell_measurement_reflns_used 5468
_cell_measurement_temperature 100(1)
_cell_measurement_theta_max 44.978
_cell_measurement_theta_min 4.408
_cell_volume 176.647(18)
_computing_cell_refinement 'Bruker SAINT'
_computing_data_collection 'Bruker APEX2'
_computing_data_reduction 'Bruker SAINT'
_computing_publication_material 'DIAMOND v. 4.5.2 (Brandenburg, Germany, 2018)'
_computing_structure_refinement 'SHELXL 2016/6 (Sheldrick, 2015)'
_computing_structure_solution 'Superflip v. 05/17/16 (Palatinus, L. & Chapuis, G.(2007))'
_diffrn_ambient_temperature 100(1)
_diffrn_measured_fraction_theta_full 0.992
_diffrn_measured_fraction_theta_max 0.998
_diffrn_measurement_device 'four-cycle diffractometer'
_diffrn_measurement_device_type 'Bruker APEX-II CCD'
_diffrn_measurement_method '\f and \w scans'
_diffrn_radiation_monochromator graphite
_diffrn_radiation_type 'Mo K\a'
_diffrn_radiation_wavelength 0.71073
_diffrn_reflns_av_R_equivalents 0.0730
_diffrn_reflns_av_unetI/netI 0.0221
_diffrn_reflns_Laue_measured_fraction_full 0.992
_diffrn_reflns_Laue_measured_fraction_max 0.998
_diffrn_reflns_limit_h_max 8
_diffrn_reflns_limit_h_min -8
_diffrn_reflns_limit_k_max 8
_diffrn_reflns_limit_k_min -8
_diffrn_reflns_limit_l_max 18
_diffrn_reflns_limit_l_min -18
_diffrn_reflns_number 10277
_diffrn_reflns_point_group_measured_fraction_full 0.992
_diffrn_reflns_point_group_measured_fraction_max 0.998
_diffrn_reflns_theta_full 25.242
_diffrn_reflns_theta_max 44.978
_diffrn_reflns_theta_min 4.408
_diffrn_source 'sealed X-ray tube, 12 x 0.4 mm long-fine focus'
_exptl_absorpt_coefficient_mu 76.152
_exptl_absorpt_correction_T_max 0.5231
_exptl_absorpt_correction_T_min 0.0752
_exptl_absorpt_correction_type gaussian
_exptl_absorpt_process_details 'Jana2006  (Petricek, Dusek & Palatinus, 2000)'
_exptl_crystal_colour black
_exptl_crystal_density_diffrn 9.284
_exptl_crystal_description bar
_exptl_crystal_F_000 398
_exptl_crystal_size_max 0.05822
_exptl_crystal_size_mid 0.00829
_exptl_crystal_size_min 0.00545
_refine_diff_density_max 3.288
_refine_diff_density_min -2.290
_refine_diff_density_rms 0.405
_refine_ls_abs_structure_details
;
;
_refine_ls_extinction_coef 0.0080(5)
_refine_ls_extinction_expression Fc^*^=kFc[1+0.001xFc^2^\l^3^/sin(2\q)]^-1/4^
_refine_ls_extinction_method 'SHELXL-2014/6 (Sheldrick 2014)'
_refine_ls_goodness_of_fit_ref 1.106
_refine_ls_hydrogen_treatment undef
_refine_ls_matrix_type full
_refine_ls_number_parameters 10
_refine_ls_number_reflns 481
_refine_ls_number_restraints 0
_refine_ls_restrained_S_all 1.106
_refine_ls_R_factor_all 0.0158
_refine_ls_R_factor_gt 0.0149
_refine_ls_shift/su_max 0.000
_refine_ls_shift/su_mean 0.000
_refine_ls_structure_factor_coef Fsqd
_refine_ls_weighting_details 'w=1/[\s^2^(Fo^2^)+(0.0095P)^2^+0.7549P] where P=(Fo^2^+2Fc^2^)/3'
_refine_ls_weighting_scheme calc
_refine_ls_wR_factor_gt 0.0323
_refine_ls_wR_factor_ref 0.0324
_reflns_Friedel_coverage 0.000
_reflns_Friedel_fraction_full 0.000
_reflns_Friedel_fraction_max 0.000
_reflns_number_gt 469
_reflns_number_total 481
_reflns_threshold_expression 'I > 2\s(I)'
_cod_data_source_file cm0c04649_si_002.cif
_cod_data_source_block pge_R2F03a_k6_35mm_final
_cod_depositor_comments
;
The following automatic conversions were performed:

data item '_exptl_absorpt_correction_type' value 'Gaussian' was
changed to 'gaussian' in accordance with the
/home/data/users/saulius/crontab/automatic-downloads/rss-feeds/ACS/lib/dictionaries/cif_core.dic
dictionary named 'cif_core.dic' version 2.4.2 last updated on
2011-04-26.

Automatic conversion script
Id: cif_fix_values 7556 2019-12-06 15:28:31Z antanas 

 Adding full bibliography for 4003901.cif.
;
_cod_original_cell_volume 176.65(2)
_cod_original_sg_symbol_H-M 'P 4/n m m:1'
_cod_database_code 4003901
_shelx_space_group_comment
;
The symmetry employed for this shelxl refinement is uniquely defined
by the following loop, which should always be used as a source of
symmetry information in preference to the above space-group names.
They are only intended as comments.
;
_shelxl_version_number 2014/6

loop_
_space_group_symop_operation_xyz
'x, y, z'
'-x+1/2, -y+1/2, -z'
'-y+1/2, x+1/2, z'
'-x, -y, z'
'y+1/2, -x+1/2, z'
'y, -x, -z'
'-y, x, -z'
'x+1/2, -y+1/2, -z'
'-x+1/2, y+1/2, -z'
'y, x, -z'
'-y, -x, -z'
'x+1/2, y+1/2, -z'
'-x, y, z'
'x, -y, z'
'-y+1/2, -x+1/2, z'
'y+1/2, x+1/2, z'

loop_
_atom_site_label
_atom_site_type_symbol
_atom_site_fract_x
_atom_site_fract_y
_atom_site_fract_z
_atom_site_U_iso_or_equiv
_atom_site_adp_type
_atom_site_occupancy
_atom_site_site_symmetry_order
_atom_site_calc_flag
_atom_site_refinement_flags_posn
_atom_site_refinement_flags_adp
_atom_site_refinement_flags_occupancy
_atom_site_disorder_assembly
_atom_site_disorder_group
Bi01 Bi 0.0000 0.0000 0.0000 0.00404(5) Uani 1 8 d S T P . .
Gd01 Gd 0.0000 0.5000 0.28294(3) 0.00324(5) Uani 1 8 d S T P . .
Te01 Te 0.0000 0.5000 0.62710(4) 0.00320(6) Uani 1 8 d S T P . .

loop_
_atom_site_aniso_label
_atom_site_aniso_U_11
_atom_site_aniso_U_22
_atom_site_aniso_U_33
_atom_site_aniso_U_23
_atom_site_aniso_U_13
_atom_site_aniso_U_12
Bi01 0.00370(5) 0.00370(5) 0.00471(8) 0.000 0.000 0.000
Gd01 0.00305(6) 0.00305(6) 0.00361(10) 0.000 0.000 0.000
Te01 0.00285(7) 0.00285(7) 0.00389(12) 0.000 0.000 0.000

loop_
_atom_type_symbol
_atom_type_description
_atom_type_scat_dispersion_real
_atom_type_scat_dispersion_imag
_atom_type_scat_source
Bi Bi -4.1077 10.2566 'International Tables Vol C Tables 4.2.6.8 and 6.1.1.4'
Gd Gd -0.1653 3.9035 'International Tables Vol C Tables 4.2.6.8 and 6.1.1.4'
Te Te -0.5308 1.6751 'International Tables Vol C Tables 4.2.6.8 and 6.1.1.4'

loop_
_geom_angle_atom_site_label_1
_geom_angle_atom_site_label_2
_geom_angle_atom_site_label_3
_geom_angle
_geom_angle_site_symmetry_1
_geom_angle_site_symmetry_3
_geom_angle_publ_flag
Bi01 Bi01 Bi01 180.0 2 2_445 ?
Bi01 Bi01 Bi01 90.000(1) 2 2_455 ?
Bi01 Bi01 Bi01 90.000(1) 2_445 2_455 ?
Bi01 Bi01 Bi01 90.000(1) 2 2_545 ?
Bi01 Bi01 Bi01 90.000(1) 2_445 2_545 ?
Bi01 Bi01 Bi01 180.0 2_455 2_545 ?
Bi01 Bi01 Gd01 116.954(2) 2 2_455 ?
Bi01 Bi01 Gd01 63.046(2) 2_445 2_455 ?
Bi01 Bi01 Gd01 63.046(2) 2_455 2_455 ?
Bi01 Bi01 Gd01 116.954(2) 2_545 2_455 ?
Bi01 Bi01 Gd01 63.046(2) 2 2 ?
Bi01 Bi01 Gd01 116.954(2) 2_445 2 ?
Bi01 Bi01 Gd01 116.954(2) 2_455 2 ?
Bi01 Bi01 Gd01 63.046(2) 2_545 2 ?
Gd01 Bi01 Gd01 79.738(6) 2_455 2 ?
Bi01 Bi01 Gd01 116.954(2) 2 1_545 ?
Bi01 Bi01 Gd01 63.046(2) 2_445 1_545 ?
Bi01 Bi01 Gd01 116.954(2) 2_455 1_545 ?
Bi01 Bi01 Gd01 63.046(2) 2_545 1_545 ?
Gd01 Bi01 Gd01 126.091(3) 2_455 1_545 ?
Gd01 Bi01 Gd01 126.091(3) 2 1_545 ?
Bi01 Bi01 Gd01 63.046(2) 2 . ?
Bi01 Bi01 Gd01 116.954(2) 2_445 . ?
Bi01 Bi01 Gd01 63.046(2) 2_455 . ?
Bi01 Bi01 Gd01 116.954(2) 2_545 . ?
Gd01 Bi01 Gd01 126.091(3) 2_455 . ?
Gd01 Bi01 Gd01 126.091(3) 2 . ?
Gd01 Bi01 Gd01 79.738(6) 1_545 . ?
Te01 Gd01 Te01 74.935(7) . 2_566 ?
Te01 Gd01 Te01 74.935(8) . 2_456 ?
Te01 Gd01 Te01 149.870(15) 2_566 2_456 ?
Te01 Gd01 Te01 74.935(7) . 2_466 ?
Te01 Gd01 Te01 86.126(4) 2_566 2_466 ?
Te01 Gd01 Te01 86.126(4) 2_456 2_466 ?
Te01 Gd01 Te01 74.935(7) . 2_556 ?
Te01 Gd01 Te01 86.126(4) 2_566 2_556 ?
Te01 Gd01 Te01 86.126(4) 2_456 2_556 ?
Te01 Gd01 Te01 149.870(15) 2_466 2_556 ?
Te01 Gd01 Bi01 140.131(3) . . ?
Te01 Gd01 Bi01 129.583(7) 2_566 . ?
Te01 Gd01 Bi01 76.219(6) 2_456 . ?
Te01 Gd01 Bi01 129.583(7) 2_466 . ?
Te01 Gd01 Bi01 76.219(6) 2_556 . ?
Te01 Gd01 Bi01 140.131(3) . 2_455 ?
Te01 Gd01 Bi01 129.583(7) 2_566 2_455 ?
Te01 Gd01 Bi01 76.219(6) 2_456 2_455 ?
Te01 Gd01 Bi01 76.219(6) 2_466 2_455 ?
Te01 Gd01 Bi01 129.583(7) 2_556 2_455 ?
Bi01 Gd01 Bi01 53.908(3) . 2_455 ?
Te01 Gd01 Bi01 140.131(3) . 1_565 ?
Te01 Gd01 Bi01 76.219(6) 2_566 1_565 ?
Te01 Gd01 Bi01 129.583(7) 2_456 1_565 ?
Te01 Gd01 Bi01 76.219(6) 2_466 1_565 ?
Te01 Gd01 Bi01 129.583(7) 2_556 1_565 ?
Bi01 Gd01 Bi01 79.738(5) . 1_565 ?
Bi01 Gd01 Bi01 53.908(3) 2_455 1_565 ?
Te01 Gd01 Bi01 140.131(3) . 2 ?
Te01 Gd01 Bi01 76.219(6) 2_566 2 ?
Te01 Gd01 Bi01 129.583(7) 2_456 2 ?
Te01 Gd01 Bi01 129.583(7) 2_466 2 ?
Te01 Gd01 Bi01 76.219(6) 2_556 2 ?
Bi01 Gd01 Bi01 53.908(3) . 2 ?
Bi01 Gd01 Bi01 79.738(6) 2_455 2 ?
Bi01 Gd01 Bi01 53.908(3) 1_565 2 ?
Gd01 Te01 Gd01 105.066(7) . 2_566 ?
Gd01 Te01 Gd01 105.066(8) . 2_456 ?
Gd01 Te01 Gd01 149.868(15) 2_566 2_456 ?
Gd01 Te01 Gd01 105.066(7) . 2_556 ?
Gd01 Te01 Gd01 86.126(4) 2_566 2_556 ?
Gd01 Te01 Gd01 86.126(4) 2_456 2_556 ?
Gd01 Te01 Gd01 105.066(7) . 2_466 ?
Gd01 Te01 Gd01 86.126(4) 2_566 2_466 ?
Gd01 Te01 Gd01 86.126(4) 2_456 2_466 ?
Gd01 Te01 Gd01 149.868(15) 2_556 2_466 ?

loop_
_geom_bond_atom_site_label_1
_geom_bond_atom_site_label_2
_geom_bond_distance
_geom_bond_site_symmetry_2
_geom_bond_publ_flag
Bi01 Bi01 3.09048(3) 2 ?
Bi01 Bi01 3.09048(3) 2_445 ?
Bi01 Bi01 3.09048(3) 2_455 ?
Bi01 Bi01 3.09048(3) 2_545 ?
Bi01 Gd01 3.4090(2) 2_455 ?
Bi01 Gd01 3.4090(2) 2 ?
Bi01 Gd01 3.4090(2) 1_545 ?
Bi01 Gd01 3.4090(2) . ?
Gd01 Te01 3.1827(4) . ?
Gd01 Te01 3.20048(12) 2_566 ?
Gd01 Te01 3.20048(12) 2_456 ?
Gd01 Te01 3.20048(12) 2_466 ?
Gd01 Te01 3.20048(12) 2_556 ?
Gd01 Bi01 3.4090(2) 2_455 ?
Gd01 Bi01 3.4090(2) 1_565 ?
Gd01 Bi01 3.4090(2) 2 ?
Te01 Gd01 3.20049(12) 2_566 ?
Te01 Gd01 3.20049(12) 2_456 ?
Te01 Gd01 3.20049(12) 2_556 ?
Te01 Gd01 3.20049(12) 2_466 ?
